data_4515525
loop_
_publ_author_name
'Bagchi, Vivek'
'Kalra, Anshika'
'Das, Purak'
'Paraskevopoulou, Patrina'
'Gorla, Saidulu'
'Ai, Lin'
'Wang, Qiuwen'
'Mohapatra, Sudip'
'Choudhury, Amitava'
'Sun, Zhicheng'
'Cundari, Thomas R.'
'Stavropoulos, Pericles'

_publ_section_title
;
 Comparative Nitrene-Transfer Chemistry to Olefinic Substrates Mediated by
 a Library of Anionic Mn(II) Triphenylamido-Amine Reagents and M(II)
 Congeners (M = Fe, Co, Ni) Favoring Aromatic over Aliphatic Alkenes
;
_journal_issue 10
_journal_name_full 'ACS Catalysis'
_journal_page_first 9183
_journal_paper_doi 10.1021/acscatal.8b01941
_journal_volume 8
_journal_year 2018
_chemical_formula_sum 'C64.75 H86 K Mn N4 O4'
_chemical_formula_weight 1078.42
_space_group_IT_number 2
_space_group_name_Hall '-P 1'
_space_group_name_H-M_alt 'P -1'
_symmetry_cell_setting triclinic
_symmetry_space_group_name_Hall '-P 1'
_symmetry_space_group_name_H-M 'P -1'
_atom_sites_solution_hydrogens geom
_atom_sites_solution_primary direct
_atom_sites_solution_secondary difmap
_audit_creation_method SHELXL-97
_cell_angle_alpha 91.221(12)
_cell_angle_beta 100.827(11)
_cell_angle_gamma 100.424(12)
_cell_formula_units_Z 2
_cell_length_a 11.719(10)
_cell_length_b 12.417(10)
_cell_length_c 21.770(19)
_cell_measurement_reflns_used 8649
_cell_measurement_temperature 130(2)
_cell_measurement_theta_max 27.89
_cell_measurement_theta_min 2.20
_cell_volume 3055(4)
_computing_cell_refinement 'Bruker SAINT'
_computing_data_collection 'Bruker APEX2'
_computing_data_reduction 'Bruker SAINT'
_computing_molecular_graphics 'Bruker SHELXTL'
_computing_publication_material 'Bruker SHELXTL'
_computing_structure_refinement 'SHELXL-97 (Sheldrick, 2008)'
_computing_structure_solution 'SHELXS-97 (Sheldrick, 2008)'
_diffrn_ambient_temperature 130(2)
_diffrn_measured_fraction_theta_full 0.996
_diffrn_measured_fraction_theta_max 0.960
_diffrn_measurement_device_type 'Bruker APEX-II CCD'
_diffrn_measurement_method 'omega scans'
_diffrn_radiation_monochromator graphite
_diffrn_radiation_source 'fine-focus sealed tube'
_diffrn_radiation_type MoK\a
_diffrn_radiation_wavelength 0.71073
_diffrn_reflns_av_R_equivalents 0.0829
_diffrn_reflns_av_sigmaI/netI 0.1159
_diffrn_reflns_limit_h_max 15
_diffrn_reflns_limit_h_min -15
_diffrn_reflns_limit_k_max 16
_diffrn_reflns_limit_k_min -16
_diffrn_reflns_limit_l_max 28
_diffrn_reflns_limit_l_min -28
_diffrn_reflns_number 35825
_diffrn_reflns_theta_full 25.00
_diffrn_reflns_theta_max 28.12
_diffrn_reflns_theta_min 1.67
_exptl_absorpt_coefficient_mu 0.332
_exptl_absorpt_correction_T_max 0.9675
_exptl_absorpt_correction_T_min 0.9365
_exptl_absorpt_correction_type multi-scan
_exptl_absorpt_process_details '(SADABS; Bruker, 2008)'
_exptl_crystal_colour colorless
_exptl_crystal_density_diffrn 1.172
_exptl_crystal_density_method 'not measured'
_exptl_crystal_description plate
_exptl_crystal_F_000 1157
_exptl_crystal_size_max 0.20
_exptl_crystal_size_mid 0.15
_exptl_crystal_size_min 0.10
_platon_squeeze_details
;
;
_refine_diff_density_max 1.276
_refine_diff_density_min -0.608
_refine_diff_density_rms 0.089
_refine_ls_extinction_method none
_refine_ls_goodness_of_fit_ref 0.912
_refine_ls_hydrogen_treatment mixed
_refine_ls_matrix_type full
_refine_ls_number_parameters 650
_refine_ls_number_reflns 14343
_refine_ls_number_restraints 0
_refine_ls_restrained_S_all 0.912
_refine_ls_R_factor_all 0.1269
_refine_ls_R_factor_gt 0.0769
_refine_ls_shift/su_max 0.002
_refine_ls_shift/su_mean 0.000
_refine_ls_structure_factor_coef Fsqd
_refine_ls_weighting_details 'calc w=1/[\s^2^(Fo^2^)+(0.1072P)^2^+2.5138P] where P=(Fo^2^+2Fc^2^)/3'
_refine_ls_weighting_scheme calc
_refine_ls_wR_factor_gt 0.1804
_refine_ls_wR_factor_ref 0.2122
_reflns_number_gt 8539
_reflns_number_total 14343
_reflns_threshold_expression >2sigma(I)
_cod_data_source_file cs8b01941_si_014.cif
_cod_data_source_block 11L11Mn
_cod_depositor_comments
;
The following automatic conversions were performed:

data item '_exptl_absorpt_correction_type' value 'Multi-scan' was
changed to 'multi-scan' in accordance with the
/home/data/users/saulius/crontab/automatic-downloads/current/ACS/lib/dictionaries/cif_core.dic
dictionary named 'cif_core.dic' version 2.4.2 last updated on
2011-04-26.

data item '_symmetry_cell_setting' value 'Triclinic' was changed to
'triclinic' in accordance with the
/home/data/users/saulius/crontab/automatic-downloads/current/ACS/lib/dictionaries/cif_core.dic
dictionary named 'cif_core.dic' version 2.4.2 last updated on
2011-04-26.

Automatic conversion script
Id: cif_fix_values 6909 2019-04-08 15:41:33Z antanas 
;
_cod_original_sg_symbol_H-M 'P-1   '
_cod_database_code 4515525

loop_
_symmetry_equiv_pos_as_xyz
'x, y, z'
'-x, -y, -z'

loop_
_atom_site_label
_atom_site_type_symbol
_atom_site_fract_x
_atom_site_fract_y
_atom_site_fract_z
_atom_site_U_iso_or_equiv
_atom_site_adp_type
_atom_site_occupancy
_atom_site_symmetry_multiplicity
_atom_site_calc_flag
_atom_site_refinement_flags
Mn1 Mn 0.94411(4) 0.05666(4) 0.22490(2) 0.02355(14) Uani 1 1 d .
K1 K 0.75152(7) -0.23739(6) 0.38384(4) 0.03112(19) Uani 1 1 d .
C1 C 0.9103(3) 0.0597(3) 0.36141(14) 0.0221(7) Uani 1 1 d .
C2 C 0.8588(3) 0.1470(3) 0.33142(14) 0.0239(7) Uani 1 1 d .
C3 C 0.7894(3) 0.1988(3) 0.36622(16) 0.0300(8) Uani 1 1 d .
H3 H 0.7592 0.2606 0.3500 0.036 Uiso 1 1 calc R
C4 C 0.7651(3) 0.1620(3) 0.42255(15) 0.0298(8) Uani 1 1 d .
H4 H 0.7173 0.1979 0.4437 0.036 Uiso 1 1 calc R
C5 C 0.8096(3) 0.0721(3) 0.44931(15) 0.0279(7) Uani 1 1 d .
H5 H 0.7900 0.0451 0.4873 0.033 Uiso 1 1 calc R
C6 C 0.8842(3) 0.0233(3) 0.41812(15) 0.0250(7) Uani 1 1 d .
H6 H 0.9173 -0.0358 0.4362 0.030 Uiso 1 1 calc R
C7 C 1.1201(3) 0.0663(3) 0.35027(15) 0.0227(7) Uani 1 1 d .
C8 C 1.1895(3) 0.0809(3) 0.30210(15) 0.0257(7) Uani 1 1 d .
C9 C 1.3146(3) 0.1194(3) 0.32300(17) 0.0306(8) Uani 1 1 d .
H9 H 1.3639 0.1266 0.2927 0.037 Uiso 1 1 calc R
C10 C 1.3667(3) 0.1467(3) 0.38594(17) 0.0315(8) Uani 1 1 d .
H10 H 1.4499 0.1705 0.3978 0.038 Uiso 1 1 calc R
C11 C 1.2962(3) 0.1387(3) 0.43131(16) 0.0289(8) Uani 1 1 d .
H11 H 1.3302 0.1603 0.4739 0.035 Uiso 1 1 calc R
C12 C 1.1731(3) 0.0979(3) 0.41280(15) 0.0262(7) Uani 1 1 d .
H12 H 1.1251 0.0918 0.4437 0.031 Uiso 1 1 calc R
C13 C 0.9751(3) -0.1074(3) 0.32686(15) 0.0224(7) Uani 1 1 d .
C14 C 0.8934(3) -0.1647(3) 0.27207(14) 0.0229(7) Uani 1 1 d .
C15 C 0.8735(3) -0.2818(3) 0.27098(15) 0.0257(7) Uani 1 1 d .
H15 H 0.8181 -0.3227 0.2374 0.031 Uiso 1 1 calc R
C16 C 0.9334(3) -0.3382(3) 0.31808(16) 0.0287(8) Uani 1 1 d .
H16 H 0.9186 -0.4162 0.3153 0.034 Uiso 1 1 calc R
C17 C 1.0153(3) -0.2809(3) 0.36945(16) 0.0291(8) Uani 1 1 d .
H17 H 1.0567 -0.3193 0.4008 0.035 Uiso 1 1 calc R
C18 C 1.0343(3) -0.1653(3) 0.37314(15) 0.0253(7) Uani 1 1 d .
H18 H 1.0885 -0.1258 0.4077 0.030 Uiso 1 1 calc R
C19 C 1.2046(3) 0.0537(3) 0.19518(15) 0.0276(7) Uani 1 1 d .
C20 C 1.2320(3) 0.1422(3) 0.15787(16) 0.0314(8) Uani 1 1 d .
C21 C 1.3000(3) 0.1347(3) 0.11190(17) 0.0373(9) Uani 1 1 d .
H21 H 1.3176 0.1953 0.0871 0.045 Uiso 1 1 calc R
C22 C 1.3425(3) 0.0373(4) 0.10234(16) 0.0363(9) Uani 1 1 d .
C23 C 1.3137(3) -0.0494(3) 0.13899(17) 0.0347(9) Uani 1 1 d .
H23 H 1.3403 -0.1157 0.1320 0.042 Uiso 1 1 calc R
C24 C 1.2467(3) -0.0445(3) 0.18620(16) 0.0297(8) Uani 1 1 d .
C25 C 0.8187(3) 0.2578(3) 0.24238(15) 0.0264(7) Uani 1 1 d .
C26 C 0.6916(3) 0.2345(3) 0.22059(15) 0.0286(8) Uani 1 1 d .
C27 C 0.6362(4) 0.3129(3) 0.18591(16) 0.0351(9) Uani 1 1 d .
H27 H 0.5529 0.2971 0.1715 0.042 Uiso 1 1 calc R
C28 C 0.7004(4) 0.4122(3) 0.17237(16) 0.0387(10) Uani 1 1 d .
C29 C 0.8249(4) 0.4335(3) 0.19413(17) 0.0373(9) Uani 1 1 d .
H29 H 0.8695 0.5008 0.1848 0.045 Uiso 1 1 calc R
C30 C 0.8855(3) 0.3593(3) 0.22898(16) 0.0313(8) Uani 1 1 d .
C31 C 0.7563(3) -0.1643(3) 0.17407(15) 0.0289(8) Uani 1 1 d .
C32 C 0.7957(3) -0.1995(3) 0.12003(16) 0.0325(8) Uani 1 1 d .
C33 C 0.7084(4) -0.2470(3) 0.06738(17) 0.0400(10) Uani 1 1 d .
H33 H 0.7341 -0.2673 0.0307 0.048 Uiso 1 1 calc R
C34 C 0.5870(4) -0.2654(3) 0.06652(18) 0.0402(10) Uani 1 1 d .
C35 C 0.5503(3) -0.2358(3) 0.12102(18) 0.0350(9) Uani 1 1 d .
H35 H 0.4683 -0.2490 0.1221 0.042 Uiso 1 1 calc R
C36 C 0.6337(3) -0.1860(3) 0.17503(17) 0.0311(8) Uani 1 1 d .
C37 C 0.9276(4) -0.1948(4) 0.12169(19) 0.0444(10) Uani 1 1 d .
H37A H 0.9553 -0.2507 0.1487 0.067 Uiso 1 1 calc R
H37B H 0.9718 -0.1221 0.1382 0.067 Uiso 1 1 calc R
H37C H 0.9402 -0.2086 0.0792 0.067 Uiso 1 1 calc R
C38 C 0.4951(4) -0.3213(4) 0.0093(2) 0.0571(13) Uani 1 1 d .
H38A H 0.5361 -0.3476 -0.0217 0.086 Uiso 1 1 calc R
H38B H 0.4482 -0.2683 -0.0095 0.086 Uiso 1 1 calc R
H38C H 0.4428 -0.3834 0.0226 0.086 Uiso 1 1 calc R
C39 C 0.5897(3) -0.1626(3) 0.23426(18) 0.0349(8) Uani 1 1 d .
H39A H 0.5730 -0.2308 0.2555 0.052 Uiso 1 1 calc R
H39B H 0.5172 -0.1325 0.2234 0.052 Uiso 1 1 calc R
H39C H 0.6504 -0.1094 0.2621 0.052 Uiso 1 1 calc R
C40 C 1.1895(4) 0.2500(3) 0.16825(19) 0.0408(9) Uani 1 1 d .
H40A H 1.1029 0.2372 0.1579 0.061 Uiso 1 1 calc R
H40B H 1.2220 0.3049 0.1413 0.061 Uiso 1 1 calc R
H40C H 1.2166 0.2767 0.2122 0.061 Uiso 1 1 calc R
C41 C 1.4236(4) 0.0332(4) 0.0556(2) 0.0533(12) Uani 1 1 d .
H41A H 1.5010 0.0791 0.0722 0.080 Uiso 1 1 calc R
H41B H 1.3888 0.0606 0.0159 0.080 Uiso 1 1 calc R
H41C H 1.4331 -0.0426 0.0487 0.080 Uiso 1 1 calc R
C42 C 1.2237(4) -0.1395(3) 0.22739(19) 0.0411(10) Uani 1 1 d .
H42A H 1.1407 -0.1524 0.2317 0.062 Uiso 1 1 calc R
H42B H 1.2749 -0.1222 0.2688 0.062 Uiso 1 1 calc R
H42C H 1.2408 -0.2056 0.2083 0.062 Uiso 1 1 calc R
C43 C 1.0209(4) 0.3900(3) 0.2512(2) 0.0465(11) Uani 1 1 d .
H43A H 1.0586 0.4042 0.2149 0.070 Uiso 1 1 calc R
H43B H 1.0497 0.3293 0.2734 0.070 Uiso 1 1 calc R
H43C H 1.0404 0.4559 0.2795 0.070 Uiso 1 1 calc R
C44 C 0.6380(5) 0.4950(3) 0.1347(2) 0.0566(13) Uani 1 1 d .
H44A H 0.6503 0.5635 0.1603 0.085 Uiso 1 1 calc R
H44B H 0.5531 0.4649 0.1230 0.085 Uiso 1 1 calc R
H44C H 0.6707 0.5094 0.0968 0.085 Uiso 1 1 calc R
C45 C 0.6170(3) 0.1248(3) 0.22964(18) 0.0348(8) Uani 1 1 d .
H45A H 0.5359 0.1208 0.2066 0.052 Uiso 1 1 calc R
H45B H 0.6165 0.1173 0.2743 0.052 Uiso 1 1 calc R
H45C H 0.6505 0.0654 0.2138 0.052 Uiso 1 1 calc R
C46 C 0.7821(4) 0.1228(5) 0.0954(2) 0.0709(18) Uani 1 1 d .
H46A H 0.7551 0.1644 0.1274 0.085 Uiso 1 1 calc R
H46B H 0.7195 0.0586 0.0789 0.085 Uiso 1 1 calc R
C47 C 0.8105(7) 0.1943(5) 0.0434(3) 0.096(2) Uani 1 1 d .
H47A H 0.8334 0.2725 0.0585 0.116 Uiso 1 1 calc R
H47B H 0.7420 0.1858 0.0081 0.116 Uiso 1 1 calc R
C48 C 0.9160(5) 0.1521(5) 0.0235(2) 0.0734(17) Uani 1 1 d .
H48A H 0.8951 0.1231 -0.0207 0.088 Uiso 1 1 calc R
H48B H 0.9866 0.2114 0.0286 0.088 Uiso 1 1 calc R
C49 C 0.9377(4) 0.0629(4) 0.06697(18) 0.0487(11) Uani 1 1 d .
H49A H 0.8960 -0.0095 0.0471 0.058 Uiso 1 1 calc R
H49B H 1.0233 0.0619 0.0783 0.058 Uiso 1 1 calc R
C50 C 0.9325(4) -0.3348(5) 0.5243(2) 0.0592(13) Uani 1 1 d .
H50A H 0.9633 -0.2569 0.5386 0.071 Uiso 1 1 calc R
H50B H 0.9853 -0.3586 0.4983 0.071 Uiso 1 1 calc R
C51 C 0.9279(6) -0.4044(6) 0.5795(3) 0.098(2) Uani 1 1 d .
H51A H 0.9811 -0.3669 0.6177 0.117 Uiso 1 1 calc R
H51B H 0.9500 -0.4759 0.5715 0.117 Uiso 1 1 calc R
C52 C 0.7974(6) -0.4192(6) 0.5860(3) 0.099(2) Uani 1 1 d .
H52A H 0.7720 -0.4898 0.6043 0.119 Uiso 1 1 calc R
H52B H 0.7845 -0.3586 0.6126 0.119 Uiso 1 1 calc R
C53 C 0.7323(5) -0.4176(5) 0.5200(2) 0.0660(14) Uani 1 1 d .
H53A H 0.7109 -0.4926 0.4998 0.079 Uiso 1 1 calc R
H53B H 0.6589 -0.3884 0.5193 0.079 Uiso 1 1 calc R
C54 C 0.6613(4) -0.5249(3) 0.3415(2) 0.0453(10) Uani 1 1 d .
H54A H 0.7208 -0.5168 0.3809 0.054 Uiso 1 1 calc R
H54B H 0.6987 -0.5422 0.3062 0.054 Uiso 1 1 calc R
C55 C 0.5533(4) -0.6141(4) 0.3452(3) 0.0586(13) Uani 1 1 d .
H55A H 0.5654 -0.6874 0.3321 0.070 Uiso 1 1 calc R
H55B H 0.5370 -0.6161 0.3882 0.070 Uiso 1 1 calc R
C56 C 0.4519(5) -0.5779(4) 0.2991(3) 0.0796(18) Uani 1 1 d .
H56A H 0.4328 -0.6230 0.2592 0.096 Uiso 1 1 calc R
H56B H 0.3798 -0.5844 0.3173 0.096 Uiso 1 1 calc R
C57 C 0.4994(5) -0.4590(4) 0.2887(2) 0.0620(13) Uani 1 1 d .
H57A H 0.5099 -0.4511 0.2449 0.074 Uiso 1 1 calc R
H57B H 0.4436 -0.4121 0.2972 0.074 Uiso 1 1 calc R
C58 C 0.4898(3) -0.1092(3) 0.3958(2) 0.0421(10) Uani 1 1 d .
H58A H 0.4723 -0.0962 0.3506 0.051 Uiso 1 1 calc R
H58B H 0.5453 -0.0444 0.4180 0.051 Uiso 1 1 calc R
C59 C 0.3761(4) -0.1299(4) 0.4219(2) 0.0532(12) Uani 1 1 d .
H59A H 0.3144 -0.0953 0.3969 0.064 Uiso 1 1 calc R
H59B H 0.3906 -0.1016 0.4661 0.064 Uiso 1 1 calc R
C60 C 0.3400(4) -0.2561(4) 0.4163(3) 0.0635(14) Uani 1 1 d .
H60A H 0.2909 -0.2830 0.4472 0.076 Uiso 1 1 calc R
H60B H 0.2966 -0.2827 0.3737 0.076 Uiso 1 1 calc R
C61 C 0.4571(4) -0.2897(4) 0.4303(3) 0.0611(13) Uani 1 1 d .
H61A H 0.4830 -0.2933 0.4761 0.073 Uiso 1 1 calc R
H61B H 0.4522 -0.3631 0.4101 0.073 Uiso 1 1 calc R
N1 N 0.9930(2) 0.0133(2) 0.33048(12) 0.0222(6) Uani 1 1 d .
N2 N 0.8430(2) -0.1049(2) 0.22546(12) 0.0256(6) Uani 1 1 d .
N3 N 1.1307(3) 0.0592(2) 0.24039(13) 0.0288(6) Uani 1 1 d .
N4 N 0.8795(2) 0.1760(2) 0.27313(12) 0.0257(6) Uani 1 1 d .
O1 O 0.8921(2) 0.0882(2) 0.12184(11) 0.0372(6) Uani 1 1 d .
O2 O 0.5409(2) -0.2078(2) 0.40584(14) 0.0467(7) Uani 1 1 d .
O3 O 0.8107(3) -0.3479(3) 0.48764(14) 0.0581(8) Uani 1 1 d .
O4 O 0.6119(3) -0.4270(2) 0.33140(14) 0.0495(8) Uani 1 1 d .

loop_
_atom_site_aniso_label
_atom_site_aniso_U_11
_atom_site_aniso_U_22
_atom_site_aniso_U_33
_atom_site_aniso_U_23
_atom_site_aniso_U_13
_atom_site_aniso_U_12
Mn1 0.0272(3) 0.0276(3) 0.0192(2) -0.00067(19) 0.0077(2) 0.0109(2)
K1 0.0280(4) 0.0324(4) 0.0359(4) -0.0022(3) 0.0132(3) 0.0067(3)
C1 0.0210(16) 0.0267(16) 0.0197(15) -0.0030(12) 0.0076(12) 0.0038(13)
C2 0.0270(17) 0.0262(17) 0.0197(15) -0.0030(12) 0.0061(13) 0.0072(14)
C3 0.0359(19) 0.0341(19) 0.0259(17) -0.0015(14) 0.0100(15) 0.0187(16)
C4 0.0348(19) 0.0353(19) 0.0252(17) -0.0017(14) 0.0115(15) 0.0165(16)
C5 0.0281(18) 0.0372(19) 0.0210(16) -0.0007(14) 0.0087(14) 0.0096(15)
C6 0.0240(17) 0.0277(17) 0.0240(16) -0.0022(13) 0.0041(13) 0.0081(14)
C7 0.0235(16) 0.0235(16) 0.0241(16) 0.0020(12) 0.0087(13) 0.0078(13)
C8 0.0280(18) 0.0264(17) 0.0253(17) 0.0014(13) 0.0077(14) 0.0095(14)
C9 0.0271(18) 0.036(2) 0.0314(19) 0.0044(15) 0.0107(15) 0.0073(15)
C10 0.0249(18) 0.0317(19) 0.0344(19) 0.0000(15) 0.0037(15) -0.0015(15)
C11 0.0304(18) 0.0309(18) 0.0256(17) -0.0009(14) 0.0054(14) 0.0069(15)
C12 0.0288(18) 0.0252(17) 0.0262(17) 0.0015(13) 0.0082(14) 0.0060(14)
C13 0.0224(16) 0.0231(16) 0.0242(16) -0.0021(12) 0.0075(13) 0.0082(13)
C14 0.0225(16) 0.0303(17) 0.0200(15) -0.0018(13) 0.0105(13) 0.0091(14)
C15 0.0250(17) 0.0290(18) 0.0240(16) -0.0049(13) 0.0077(13) 0.0054(14)
C16 0.0333(19) 0.0232(17) 0.0338(19) -0.0001(14) 0.0130(15) 0.0101(15)
C17 0.0305(18) 0.0304(18) 0.0311(18) 0.0045(14) 0.0096(15) 0.0142(15)
C18 0.0237(17) 0.0302(18) 0.0232(16) -0.0012(13) 0.0050(13) 0.0080(14)
C19 0.0256(17) 0.042(2) 0.0183(16) -0.0010(14) 0.0083(13) 0.0101(15)
C20 0.0321(19) 0.042(2) 0.0255(17) 0.0026(15) 0.0120(15) 0.0134(16)
C21 0.036(2) 0.052(2) 0.0294(19) 0.0091(17) 0.0157(16) 0.0129(18)
C22 0.033(2) 0.061(3) 0.0232(17) 0.0017(17) 0.0152(15) 0.0191(19)
C23 0.034(2) 0.047(2) 0.0299(19) 0.0007(16) 0.0100(16) 0.0212(18)
C24 0.0249(17) 0.041(2) 0.0265(17) 0.0021(15) 0.0059(14) 0.0131(16)
C25 0.0356(19) 0.0283(17) 0.0188(15) -0.0040(13) 0.0075(14) 0.0140(15)
C26 0.039(2) 0.0285(18) 0.0225(16) 0.0000(13) 0.0097(15) 0.0144(15)
C27 0.042(2) 0.033(2) 0.0303(19) -0.0066(15) 0.0002(16) 0.0155(17)
C28 0.064(3) 0.033(2) 0.0216(17) -0.0012(15) 0.0038(17) 0.0209(19)
C29 0.066(3) 0.0193(17) 0.0312(19) 0.0010(14) 0.0167(18) 0.0140(18)
C30 0.043(2) 0.0245(17) 0.0309(18) -0.0029(14) 0.0149(16) 0.0116(16)
C31 0.037(2) 0.0257(17) 0.0239(17) -0.0002(13) 0.0017(15) 0.0106(15)
C32 0.046(2) 0.0291(18) 0.0256(18) 0.0016(14) 0.0115(16) 0.0103(16)
C33 0.062(3) 0.033(2) 0.0260(19) -0.0035(15) 0.0056(18) 0.0144(19)
C34 0.054(3) 0.0251(19) 0.035(2) -0.0036(15) -0.0112(18) 0.0121(18)
C35 0.034(2) 0.0272(18) 0.043(2) 0.0008(15) -0.0005(17) 0.0119(16)
C36 0.0313(19) 0.0276(18) 0.0341(19) -0.0017(14) -0.0002(15) 0.0119(15)
C37 0.050(2) 0.050(2) 0.038(2) -0.0087(18) 0.0201(19) 0.011(2)
C38 0.072(3) 0.044(3) 0.046(3) -0.010(2) -0.016(2) 0.016(2)
C39 0.033(2) 0.035(2) 0.038(2) -0.0013(16) 0.0085(16) 0.0104(16)
C40 0.049(2) 0.036(2) 0.045(2) 0.0037(17) 0.0219(19) 0.0129(18)
C41 0.053(3) 0.080(3) 0.041(2) 0.005(2) 0.026(2) 0.030(2)
C42 0.047(2) 0.045(2) 0.040(2) 0.0051(17) 0.0154(18) 0.0230(19)
C43 0.050(3) 0.032(2) 0.065(3) -0.0036(19) 0.025(2) 0.0121(19)
C44 0.088(4) 0.033(2) 0.043(2) -0.0015(18) -0.012(2) 0.024(2)
C45 0.040(2) 0.0323(19) 0.036(2) 0.0030(15) 0.0105(17) 0.0126(17)
C46 0.060(3) 0.136(5) 0.030(2) -0.013(3) 0.001(2) 0.063(3)
C47 0.160(7) 0.080(4) 0.055(3) 0.001(3) -0.014(4) 0.075(4)
C48 0.088(4) 0.091(4) 0.033(3) 0.011(3) 0.016(3) -0.009(3)
C49 0.049(3) 0.080(3) 0.026(2) -0.003(2) 0.0146(18) 0.028(2)
C50 0.056(3) 0.080(4) 0.049(3) 0.019(2) 0.018(2) 0.019(3)
C51 0.087(5) 0.093(5) 0.098(5) 0.035(4) -0.005(4) -0.002(4)
C52 0.095(5) 0.098(5) 0.095(5) 0.039(4) 0.016(4) -0.006(4)
C53 0.079(4) 0.062(3) 0.056(3) 0.012(2) 0.014(3) 0.007(3)
C54 0.049(2) 0.037(2) 0.053(3) -0.0054(18) 0.018(2) 0.0066(19)
C55 0.064(3) 0.036(2) 0.083(4) 0.003(2) 0.034(3) 0.008(2)
C56 0.050(3) 0.053(3) 0.131(5) -0.010(3) 0.017(3) 0.000(3)
C57 0.067(3) 0.052(3) 0.063(3) -0.001(2) 0.008(3) 0.007(3)
C58 0.033(2) 0.047(2) 0.052(2) 0.0060(19) 0.0145(18) 0.0136(18)
C59 0.056(3) 0.056(3) 0.063(3) 0.009(2) 0.036(2) 0.026(2)
C60 0.055(3) 0.057(3) 0.092(4) 0.015(3) 0.035(3) 0.024(2)
C61 0.051(3) 0.052(3) 0.083(4) -0.003(3) 0.023(3) 0.008(2)
N1 0.0234(14) 0.0241(14) 0.0208(13) -0.0028(11) 0.0060(11) 0.0072(11)
N2 0.0297(15) 0.0290(15) 0.0190(13) -0.0008(11) 0.0031(11) 0.0098(12)
N3 0.0296(15) 0.0388(17) 0.0227(14) 0.0013(12) 0.0098(12) 0.0138(13)
N4 0.0341(16) 0.0257(14) 0.0224(14) 0.0023(11) 0.0099(12) 0.0145(12)
O1 0.0366(14) 0.0566(17) 0.0231(12) 0.0017(11) 0.0078(11) 0.0196(13)
O2 0.0359(15) 0.0446(17) 0.067(2) 0.0004(14) 0.0214(14) 0.0155(13)
O3 0.063(2) 0.072(2) 0.0395(17) 0.0123(15) 0.0126(15) 0.0089(17)
O4 0.0537(18) 0.0333(15) 0.0587(19) -0.0084(13) 0.0111(15) 0.0022(13)

loop_
_atom_type_symbol
_atom_type_description
_atom_type_scat_dispersion_real
_atom_type_scat_dispersion_imag
_atom_type_scat_source
C C 0.0033 0.0016 'International Tables Vol C Tables 4.2.6.8 and 6.1.1.4'
H H 0.0000 0.0000 'International Tables Vol C Tables 4.2.6.8 and 6.1.1.4'
N N 0.0061 0.0033 'International Tables Vol C Tables 4.2.6.8 and 6.1.1.4'
O O 0.0106 0.0060 'International Tables Vol C Tables 4.2.6.8 and 6.1.1.4'
Mn Mn 0.3368 0.7283 'International Tables Vol C Tables 4.2.6.8 and 6.1.1.4'
K K 0.2009 0.2494 'International Tables Vol C Tables 4.2.6.8 and 6.1.1.4'

loop_
_geom_angle_atom_site_label_1
_geom_angle_atom_site_label_2
_geom_angle_atom_site_label_3
_geom_angle
N4 Mn1 N2 112.52(12)
N4 Mn1 N3 119.36(11)
N2 Mn1 N3 112.65(11)
N4 Mn1 O1 104.82(11)
N2 Mn1 O1 99.72(10)
N3 Mn1 O1 105.09(10)
N4 Mn1 N1 77.24(11)
N2 Mn1 N1 77.05(10)
N3 Mn1 N1 75.79(10)
O1 Mn1 N1 176.70(10)
O2 K1 O4 79.42(10)
O2 K1 O3 96.40(11)
O4 K1 O3 87.42(11)
O2 K1 C15 140.05(9)
O4 K1 C15 79.03(10)
O3 K1 C15 115.73(11)
O2 K1 C16 157.71(9)
O4 K1 C16 79.68(11)
O3 K1 C16 90.33(11)
C15 K1 C16 25.58(9)
O2 K1 C14 132.58(9)
O4 K1 C14 100.39(10)
O3 K1 C14 131.02(10)
C15 K1 C14 25.74(9)
C16 K1 C14 45.25(9)
O2 K1 C13 139.78(10)
O4 K1 C13 123.64(9)
O3 K1 C13 115.37(10)
C15 K1 C13 44.66(8)
C16 K1 C13 51.50(10)
C14 K1 C13 25.82(8)
O2 K1 C17 174.98(10)
O4 K1 C17 101.20(10)
O3 K1 C17 78.68(10)
C15 K1 C17 44.57(9)
C16 K1 C17 25.04(9)
C14 K1 C17 52.34(9)
C13 K1 C17 43.70(9)
O2 K1 C18 156.48(9)
O4 K1 C18 123.31(9)
O3 K1 C18 91.09(10)
C15 K1 C18 51.31(8)
C16 K1 C18 43.64(9)
C14 K1 C18 44.50(8)
C13 K1 C18 24.45(8)
C17 K1 C18 24.56(9)
O2 K1 C6 95.00(9)
O4 K1 C6 165.44(9)
O3 K1 C6 106.66(10)
C15 K1 C6 97.56(9)
C16 K1 C6 103.40(10)
C14 K1 C6 73.39(9)
C13 K1 C6 53.94(8)
C17 K1 C6 85.54(9)
C18 K1 C6 61.48(8)
C6 C1 C2 120.9(3)
C6 C1 N1 121.7(3)
C2 C1 N1 117.3(3)
N4 C2 C3 124.5(3)
N4 C2 C1 119.6(3)
C3 C2 C1 115.8(3)
C4 C3 C2 122.2(3)
C4 C3 H3 118.9
C2 C3 H3 118.9
C3 C4 C5 121.2(3)
C3 C4 H4 119.4
C5 C4 H4 119.4
C4 C5 C6 118.0(3)
C4 C5 H5 121.0
C6 C5 H5 121.0
C1 C6 C5 121.5(3)
C1 C6 K1 103.8(2)
C5 C6 K1 106.3(2)
C1 C6 H6 119.2
C5 C6 H6 119.2
K1 C6 H6 57.9
C12 C7 C8 120.1(3)
C12 C7 N1 122.9(3)
C8 C7 N1 117.0(3)
N3 C8 C9 126.0(3)
N3 C8 C7 117.8(3)
C9 C8 C7 116.1(3)
C10 C9 C8 122.8(3)
C10 C9 H9 118.6
C8 C9 H9 118.6
C11 C10 C9 119.9(3)
C11 C10 H10 120.1
C9 C10 H10 120.1
C10 C11 C12 118.9(3)
C10 C11 H11 120.5
C12 C11 H11 120.5
C7 C12 C11 121.9(3)
C7 C12 H12 119.0
C11 C12 H12 119.0
C18 C13 C14 121.1(3)
C18 C13 N1 122.0(3)
C14 C13 N1 116.9(3)
C18 C13 K1 79.5(2)
C14 C13 K1 75.85(19)
N1 C13 K1 116.33(18)
N2 C14 C15 124.7(3)
N2 C14 C13 119.5(3)
C15 C14 C13 115.8(3)
N2 C14 K1 118.5(2)
C15 C14 K1 73.22(18)
C13 C14 K1 78.33(19)
C16 C15 C14 122.1(3)
C16 C15 K1 78.9(2)
C14 C15 K1 81.04(18)
C16 C15 H15 119.0
C14 C15 H15 119.0
K1 C15 H15 111.1
C15 C16 C17 121.0(3)
C15 C16 K1 75.54(19)
C17 C16 K1 81.8(2)
C15 C16 H16 119.5
C17 C16 H16 119.5
K1 C16 H16 113.5
C18 C17 C16 118.5(3)
C18 C17 K1 78.66(19)
C16 C17 K1 73.15(19)
C18 C17 H17 120.7
C16 C17 H17 120.7
K1 C17 H17 118.4
C13 C18 C17 121.4(3)
C13 C18 K1 76.06(19)
C17 C18 K1 76.8(2)
C13 C18 H18 119.3
C17 C18 H18 119.3
K1 C18 H18 118.7
C20 C19 C24 119.4(3)
C20 C19 N3 121.3(3)
C24 C19 N3 119.3(3)
C19 C20 C21 121.0(3)
C19 C20 C40 119.9(3)
C21 C20 C40 119.1(4)
C20 C21 C22 120.2(4)
C20 C21 H21 119.9
C22 C21 H21 119.9
C23 C22 C21 118.0(3)
C23 C22 C41 122.3(4)
C21 C22 C41 119.6(4)
C22 C23 C24 123.4(3)
C22 C23 H23 118.3
C24 C23 H23 118.3
C23 C24 C19 117.9(3)
C23 C24 C42 121.2(3)
C19 C24 C42 120.9(3)
C30 C25 N4 119.6(3)
C30 C25 C26 119.4(3)
N4 C25 C26 120.8(3)
C27 C26 C25 119.3(3)
C27 C26 C45 118.9(3)
C25 C26 C45 121.7(3)
C28 C27 C26 121.9(4)
C28 C27 H27 119.0
C26 C27 H27 119.0
C27 C28 C29 117.9(3)
C27 C28 C44 120.6(4)
C29 C28 C44 121.5(4)
C28 C29 C30 123.1(4)
C28 C29 H29 118.5
C30 C29 H29 118.5
C29 C30 C25 118.4(3)
C29 C30 C43 119.4(4)
C25 C30 C43 122.1(3)
C36 C31 C32 119.1(3)
C36 C31 N2 122.1(3)
C32 C31 N2 118.7(3)
C33 C32 C31 117.9(4)
C33 C32 C37 121.6(3)
C31 C32 C37 120.3(3)
C34 C33 C32 123.7(4)
C34 C33 H33 118.1
C32 C33 H33 118.1
C35 C34 C33 117.5(3)
C35 C34 C38 120.2(4)
C33 C34 C38 122.2(4)
C34 C35 C36 121.3(4)
C34 C35 H35 119.3
C36 C35 H35 119.3
C31 C36 C35 120.2(3)
C31 C36 C39 120.7(3)
C35 C36 C39 119.1(3)
C32 C37 H37A 109.5
C32 C37 H37B 109.5
H37A C37 H37B 109.5
C32 C37 H37C 109.5
H37A C37 H37C 109.5
H37B C37 H37C 109.5
C34 C38 H38A 109.5
C34 C38 H38B 109.5
H38A C38 H38B 109.5
C34 C38 H38C 109.5
H38A C38 H38C 109.5
H38B C38 H38C 109.5
C36 C39 H39A 109.5
C36 C39 H39B 109.5
H39A C39 H39B 109.5
C36 C39 H39C 109.5
H39A C39 H39C 109.5
H39B C39 H39C 109.5
C20 C40 H40A 109.5
C20 C40 H40B 109.5
H40A C40 H40B 109.5
C20 C40 H40C 109.5
H40A C40 H40C 109.5
H40B C40 H40C 109.5
C22 C41 H41A 109.5
C22 C41 H41B 109.5
H41A C41 H41B 109.5
C22 C41 H41C 109.5
H41A C41 H41C 109.5
H41B C41 H41C 109.5
C24 C42 H42A 109.5
C24 C42 H42B 109.5
H42A C42 H42B 109.5
C24 C42 H42C 109.5
H42A C42 H42C 109.5
H42B C42 H42C 109.5
C30 C43 H43A 109.5
C30 C43 H43B 109.5
H43A C43 H43B 109.5
C30 C43 H43C 109.5
H43A C43 H43C 109.5
H43B C43 H43C 109.5
C28 C44 H44A 109.5
C28 C44 H44B 109.5
H44A C44 H44B 109.5
C28 C44 H44C 109.5
H44A C44 H44C 109.5
H44B C44 H44C 109.5
C26 C45 H45A 109.5
C26 C45 H45B 109.5
H45A C45 H45B 109.5
C26 C45 H45C 109.5
H45A C45 H45C 109.5
H45B C45 H45C 109.5
O1 C46 C47 105.1(4)
O1 C46 H46A 110.7
C47 C46 H46A 110.7
O1 C46 H46B 110.7
C47 C46 H46B 110.7
H46A C46 H46B 108.8
C46 C47 C48 103.7(4)
C46 C47 H47A 111.0
C48 C47 H47A 111.0
C46 C47 H47B 111.0
C48 C47 H47B 111.0
H47A C47 H47B 109.0
C49 C48 C47 103.8(4)
C49 C48 H48A 111.0
C47 C48 H48A 111.0
C49 C48 H48B 111.0
C47 C48 H48B 111.0
H48A C48 H48B 109.0
O1 C49 C48 105.7(4)
O1 C49 H49A 110.6
C48 C49 H49A 110.6
O1 C49 H49B 110.6
C48 C49 H49B 110.6
H49A C49 H49B 108.7
O3 C50 C51 107.4(4)
O3 C50 H50A 110.2
C51 C50 H50A 110.2
O3 C50 H50B 110.2
C51 C50 H50B 110.2
H50A C50 H50B 108.5
C50 C51 C52 103.1(5)
C50 C51 H51A 111.1
C52 C51 H51A 111.1
C50 C51 H51B 111.1
C52 C51 H51B 111.1
H51A C51 H51B 109.1
C53 C52 C51 103.6(6)
C53 C52 H52A 111.0
C51 C52 H52A 111.0
C53 C52 H52B 111.0
C51 C52 H52B 111.0
H52A C52 H52B 109.0
O3 C53 C52 106.6(4)
O3 C53 H53A 110.4
C52 C53 H53A 110.4
O3 C53 H53B 110.4
C52 C53 H53B 110.4
H53A C53 H53B 108.6
O4 C54 C55 103.5(3)
O4 C54 H54A 111.1
C55 C54 H54A 111.1
O4 C54 H54B 111.1
C55 C54 H54B 111.1
H54A C54 H54B 109.0
C56 C55 C54 103.2(4)
C56 C55 H55A 111.1
C54 C55 H55A 111.1
C56 C55 H55B 111.1
C54 C55 H55B 111.1
H55A C55 H55B 109.1
C57 C56 C55 104.6(4)
C57 C56 H56A 110.8
C55 C56 H56A 110.8
C57 C56 H56B 110.8
C55 C56 H56B 110.8
H56A C56 H56B 108.9
O4 C57 C56 107.2(4)
O4 C57 H57A 110.3
C56 C57 H57A 110.3
O4 C57 H57B 110.3
C56 C57 H57B 110.3
H57A C57 H57B 108.5
O2 C58 C59 106.1(3)
O2 C58 H58A 110.5
C59 C58 H58A 110.5
O2 C58 H58B 110.5
C59 C58 H58B 110.5
H58A C58 H58B 108.7
C58 C59 C60 103.0(3)
C58 C59 H59A 111.2
C60 C59 H59A 111.2
C58 C59 H59B 111.2
C60 C59 H59B 111.2
H59A C59 H59B 109.1
C61 C60 C59 101.6(4)
C61 C60 H60A 111.5
C59 C60 H60A 111.5
C61 C60 H60B 111.5
C59 C60 H60B 111.5
H60A C60 H60B 109.3
O2 C61 C60 107.4(4)
O2 C61 H61A 110.2
C60 C61 H61A 110.2
O2 C61 H61B 110.2
C60 C61 H61B 110.2
H61A C61 H61B 108.5
C1 N1 C13 115.1(3)
C1 N1 C7 115.3(2)
C13 N1 C7 112.8(2)
C1 N1 Mn1 104.26(18)
C13 N1 Mn1 103.51(17)
C7 N1 Mn1 103.93(19)
C14 N2 C31 117.8(3)
C14 N2 Mn1 112.5(2)
C31 N2 Mn1 126.7(2)
C8 N3 C19 115.7(3)
C8 N3 Mn1 115.1(2)
C19 N3 Mn1 128.9(2)
C2 N4 C25 118.0(3)
C2 N4 Mn1 114.1(2)
C25 N4 Mn1 123.9(2)
C46 O1 C49 103.0(3)
C46 O1 Mn1 123.0(2)
C49 O1 Mn1 133.0(2)
C58 O2 C61 108.2(3)
C58 O2 K1 126.8(2)
C61 O2 K1 125.0(2)
C53 O3 C50 108.6(3)
C53 O3 K1 127.6(3)
C50 O3 K1 123.5(3)
C54 O4 C57 106.7(3)
C54 O4 K1 116.2(2)
C57 O4 K1 136.7(3)

loop_
_geom_bond_atom_site_label_1
_geom_bond_atom_site_label_2
_geom_bond_distance
Mn1 N4 2.124(3)
Mn1 N2 2.139(3)
Mn1 N3 2.144(3)
Mn1 O1 2.273(3)
Mn1 N1 2.360(3)
K1 O2 2.688(3)
K1 O4 2.705(3)
K1 O3 2.713(4)
K1 C15 3.151(4)
K1 C16 3.194(4)
K1 C14 3.251(4)
K1 C13 3.284(4)
K1 C17 3.303(4)
K1 C18 3.327(4)
K1 C6 3.330(4)
C1 C6 1.392(5)
C1 C2 1.444(5)
C1 N1 1.468(4)
C2 N4 1.379(4)
C2 C3 1.431(4)
C3 C4 1.379(5)
C3 H3 0.9500
C4 C5 1.408(5)
C4 H4 0.9500
C5 C6 1.410(4)
C5 H5 0.9500
C6 H6 0.9500
C7 C12 1.402(5)
C7 C8 1.439(5)
C7 N1 1.493(4)
C8 N3 1.386(4)
C8 C9 1.439(5)
C9 C10 1.399(5)
C9 H9 0.9500
C10 C11 1.396(5)
C10 H10 0.9500
C11 C12 1.418(5)
C11 H11 0.9500
C12 H12 0.9500
C13 C18 1.401(5)
C13 C14 1.460(4)
C13 N1 1.473(4)
C14 N2 1.376(4)
C14 C15 1.429(5)
C15 C16 1.405(5)
C15 H15 0.9500
C16 C17 1.413(5)
C16 H16 0.9500
C17 C18 1.410(5)
C17 H17 0.9500
C18 H18 0.9500
C19 C20 1.406(5)
C19 C24 1.419(5)
C19 N3 1.436(4)
C20 C21 1.403(5)
C20 C40 1.537(5)
C21 C22 1.415(5)
C21 H21 0.9500
C22 C23 1.384(6)
C22 C41 1.523(5)
C23 C24 1.412(5)
C23 H23 0.9500
C24 C42 1.513(6)
C25 C30 1.425(5)
C25 N4 1.449(4)
C25 C26 1.450(5)
C26 C27 1.419(5)
C26 C45 1.517(5)
C27 C28 1.392(6)
C27 H27 0.9500
C28 C29 1.421(6)
C28 C44 1.532(5)
C29 C30 1.412(5)
C29 H29 0.9500
C30 C43 1.544(6)
C31 C36 1.417(5)
C31 C32 1.429(5)
C31 N2 1.448(4)
C32 C33 1.421(5)
C32 C37 1.530(6)
C33 C34 1.396(6)
C33 H33 0.9500
C34 C35 1.399(6)
C34 C38 1.543(5)
C35 C36 1.427(5)
C35 H35 0.9500
C36 C39 1.517(5)
C37 H37A 0.9800
C37 H37B 0.9800
C37 H37C 0.9800
C38 H38A 0.9800
C38 H38B 0.9800
C38 H38C 0.9800
C39 H39A 0.9800
C39 H39B 0.9800
C39 H39C 0.9800
C40 H40A 0.9800
C40 H40B 0.9800
C40 H40C 0.9800
C41 H41A 0.9800
C41 H41B 0.9800
C41 H41C 0.9800
C42 H42A 0.9800
C42 H42B 0.9800
C42 H42C 0.9800
C43 H43A 0.9800
C43 H43B 0.9800
C43 H43C 0.9800
C44 H44A 0.9800
C44 H44B 0.9800
C44 H44C 0.9800
C45 H45A 0.9800
C45 H45B 0.9800
C45 H45C 0.9800
C46 O1 1.453(5)
C46 C47 1.502(9)
C46 H46A 0.9900
C46 H46B 0.9900
C47 C48 1.556(8)
C47 H47A 0.9900
C47 H47B 0.9900
C48 C49 1.498(7)
C48 H48A 0.9900
C48 H48B 0.9900
C49 O1 1.447(4)
C49 H49A 0.9900
C49 H49B 0.9900
C50 O3 1.478(6)
C50 C51 1.498(8)
C50 H50A 0.9900
C50 H50B 0.9900
C51 C52 1.540(9)
C51 H51A 0.9900
C51 H51B 0.9900
C52 C53 1.497(8)
C52 H52A 0.9900
C52 H52B 0.9900
C53 O3 1.439(6)
C53 H53A 0.9900
C53 H53B 0.9900
C54 O4 1.442(5)
C54 C55 1.540(6)
C54 H54A 0.9900
C54 H54B 0.9900
C55 C56 1.545(8)
C55 H55A 0.9900
C55 H55B 0.9900
C56 C57 1.518(7)
C56 H56A 0.9900
C56 H56B 0.9900
C57 O4 1.447(6)
C57 H57A 0.9900
C57 H57B 0.9900
C58 O2 1.459(5)
C58 C59 1.528(6)
C58 H58A 0.9900
C58 H58B 0.9900
C59 C60 1.543(7)
C59 H59A 0.9900
C59 H59B 0.9900
C60 C61 1.485(6)
C60 H60A 0.9900
C60 H60B 0.9900
C61 O2 1.464(6)
C61 H61A 0.9900
C61 H61B 0.9900

loop_
_geom_torsion_atom_site_label_1
_geom_torsion_atom_site_label_2
_geom_torsion_atom_site_label_3
_geom_torsion_atom_site_label_4
_geom_torsion
C6 C1 C2 N4 -175.3(3)
N1 C1 C2 N4 6.1(4)
C6 C1 C2 C3 5.4(5)
N1 C1 C2 C3 -173.1(3)
N4 C2 C3 C4 175.7(3)
C1 C2 C3 C4 -5.1(5)
C2 C3 C4 C5 1.2(5)
C3 C4 C5 C6 2.6(5)
C2 C1 C6 C5 -1.9(5)
N1 C1 C6 C5 176.6(3)
C2 C1 C6 K1 117.4(3)
N1 C1 C6 K1 -64.1(3)
C4 C5 C6 C1 -2.2(5)
C4 C5 C6 K1 -120.3(3)
O2 K1 C6 C1 -114.8(2)
O4 K1 C6 C1 -48.1(5)
O3 K1 C6 C1 147.0(2)
C15 K1 C6 C1 27.2(2)
C16 K1 C6 C1 52.6(2)
C14 K1 C6 C1 18.3(2)
C13 K1 C6 C1 37.41(19)
C17 K1 C6 C1 70.2(2)
C18 K1 C6 C1 65.1(2)
O2 K1 C6 C5 14.5(2)
O4 K1 C6 C5 81.1(4)
O3 K1 C6 C5 -83.7(2)
C15 K1 C6 C5 156.5(2)
C16 K1 C6 C5 -178.2(2)
C14 K1 C6 C5 147.5(2)
C13 K1 C6 C5 166.7(3)
C17 K1 C6 C5 -160.5(2)
C18 K1 C6 C5 -165.7(2)
C12 C7 C8 N3 -173.4(3)
N1 C7 C8 N3 8.8(4)
C12 C7 C8 C9 5.4(4)
N1 C7 C8 C9 -172.5(3)
N3 C8 C9 C10 175.5(3)
C7 C8 C9 C10 -3.1(5)
C8 C9 C10 C11 -1.1(5)
C9 C10 C11 C12 3.0(5)
C8 C7 C12 C11 -3.7(5)
N1 C7 C12 C11 174.0(3)
C10 C11 C12 C7 -0.6(5)
O2 K1 C13 C18 146.09(18)
O4 K1 C13 C18 -97.5(2)
O3 K1 C13 C18 7.3(2)
C15 K1 C13 C18 -94.4(2)
C16 K1 C13 C18 -61.01(19)
C14 K1 C13 C18 -126.1(3)
C17 K1 C13 C18 -28.49(17)
C6 K1 C13 C18 100.0(2)
O2 K1 C13 C14 -87.8(2)
O4 K1 C13 C14 28.6(2)
O3 K1 C13 C14 133.43(18)
C15 K1 C13 C14 31.68(17)
C16 K1 C13 C14 65.09(18)
C17 K1 C13 C14 97.6(2)
C18 K1 C13 C14 126.1(3)
C6 K1 C13 C14 -133.9(2)
O2 K1 C13 N1 25.5(3)
O4 K1 C13 N1 141.92(19)
O3 K1 C13 N1 -113.3(2)
C15 K1 C13 N1 145.0(3)
C16 K1 C13 N1 178.4(2)
C14 K1 C13 N1 113.3(3)
C17 K1 C13 N1 -149.1(3)
C18 K1 C13 N1 -120.6(3)
C6 K1 C13 N1 -20.57(18)
C18 C13 C14 N2 -175.5(3)
N1 C13 C14 N2 3.7(4)
K1 C13 C14 N2 116.3(3)
C18 C13 C14 C15 3.5(5)
N1 C13 C14 C15 -177.4(3)
K1 C13 C14 C15 -64.7(3)
C18 C13 C14 K1 68.2(3)
N1 C13 C14 K1 -112.7(3)
O2 K1 C14 N2 1.4(3)
O4 K1 C14 N2 86.6(2)
O3 K1 C14 N2 -177.8(2)
C15 K1 C14 N2 120.9(3)
C16 K1 C14 N2 150.6(3)
C13 K1 C14 N2 -117.4(3)
C17 K1 C14 N2 -177.2(3)
C18 K1 C14 N2 -145.9(3)
C6 K1 C14 N2 -79.9(2)
O2 K1 C14 C15 -119.43(19)
O4 K1 C14 C15 -34.3(2)
O3 K1 C14 C15 61.4(2)
C16 K1 C14 C15 29.71(18)
C13 K1 C14 C15 121.8(3)
C17 K1 C14 C15 61.89(19)
C18 K1 C14 C15 93.3(2)
C6 K1 C14 C15 159.2(2)
O2 K1 C14 C13 118.79(19)
O4 K1 C14 C13 -156.08(17)
O3 K1 C14 C13 -60.4(2)
C15 K1 C14 C13 -121.8(3)
C16 K1 C14 C13 -92.1(2)
C17 K1 C14 C13 -59.88(18)
C18 K1 C14 C13 -28.50(16)
C6 K1 C14 C13 37.46(17)
N2 C14 C15 C16 175.8(3)
C13 C14 C15 C16 -3.1(5)
K1 C14 C15 C16 -70.8(3)
N2 C14 C15 K1 -113.4(3)
C13 C14 C15 K1 67.6(3)
O2 K1 C15 C16 -147.5(2)
O4 K1 C15 C16 -89.0(2)
O3 K1 C15 C16 -7.3(2)
C14 K1 C15 C16 125.4(3)
C13 K1 C15 C16 93.6(2)
C17 K1 C15 C16 29.60(19)
C18 K1 C15 C16 61.7(2)
C6 K1 C15 C16 105.3(2)
O2 K1 C15 C14 87.1(2)
O4 K1 C15 C14 145.6(2)
O3 K1 C15 C14 -132.69(19)
C16 K1 C15 C14 -125.4(3)
C13 K1 C15 C14 -31.79(17)
C17 K1 C15 C14 -95.8(2)
C18 K1 C15 C14 -63.71(18)
C6 K1 C15 C14 -20.05(19)
C14 C15 C16 C17 1.0(5)
K1 C15 C16 C17 -71.0(3)
C14 C15 C16 K1 71.9(3)
O2 K1 C16 C15 65.5(3)
O4 K1 C16 C15 86.1(2)
O3 K1 C16 C15 173.4(2)
C14 K1 C16 C15 -29.90(18)
C13 K1 C16 C15 -63.7(2)
C17 K1 C16 C15 -125.0(3)
C18 K1 C16 C15 -95.3(2)
C6 K1 C16 C15 -79.4(2)
O2 K1 C16 C17 -169.5(2)
O4 K1 C16 C17 -148.9(2)
O3 K1 C16 C17 -61.6(2)
C15 K1 C16 C17 125.0(3)
C14 K1 C16 C17 95.1(2)
C13 K1 C16 C17 61.3(2)
C18 K1 C16 C17 29.68(19)
C6 K1 C16 C17 45.7(2)
C15 C16 C17 C18 1.1(5)
K1 C16 C17 C18 -66.5(3)
C15 C16 C17 K1 67.6(3)
O2 K1 C17 C18 -107.4(10)
O4 K1 C17 C18 155.95(19)
O3 K1 C17 C18 -119.0(2)
C15 K1 C17 C18 94.5(2)
C16 K1 C17 C18 124.7(3)
C14 K1 C17 C18 61.40(19)
C13 K1 C17 C18 28.36(18)
C6 K1 C17 C18 -11.02(19)
O2 K1 C17 C16 127.9(10)
O4 K1 C17 C16 31.2(2)
O3 K1 C17 C16 116.3(2)
C15 K1 C17 C16 -30.3(2)
C14 K1 C17 C16 -63.3(2)
C13 K1 C17 C16 -96.4(2)
C18 K1 C17 C16 -124.7(3)
C6 K1 C17 C16 -135.7(2)
C14 C13 C18 C17 -1.6(5)
N1 C13 C18 C17 179.3(3)
K1 C13 C18 C17 64.7(3)
C14 C13 C18 K1 -66.3(3)
N1 C13 C18 K1 114.6(3)
C16 C17 C18 C13 -0.8(5)
K1 C17 C18 C13 -64.3(3)
C16 C17 C18 K1 63.5(3)
O2 K1 C18 C13 -64.5(3)
O4 K1 C18 C13 99.0(2)
O3 K1 C18 C13 -173.37(19)
C15 K1 C18 C13 63.88(19)
C16 K1 C18 C13 97.3(2)
C14 K1 C18 C13 30.14(17)
C17 K1 C18 C13 127.6(3)
C6 K1 C18 C13 -64.96(19)
O2 K1 C18 C17 167.9(2)
O4 K1 C18 C17 -28.6(2)
O3 K1 C18 C17 59.1(2)
C15 K1 C18 C17 -63.7(2)
C16 K1 C18 C17 -30.27(19)
C14 K1 C18 C17 -97.4(2)
C13 K1 C18 C17 -127.6(3)
C6 K1 C18 C17 167.5(2)
C24 C19 C20 C21 0.1(5)
N3 C19 C20 C21 -177.3(3)
C24 C19 C20 C40 -178.5(3)
N3 C19 C20 C40 4.2(5)
C19 C20 C21 C22 0.0(6)
C40 C20 C21 C22 178.6(3)
C20 C21 C22 C23 0.7(6)
C20 C21 C22 C41 -175.6(4)
C21 C22 C23 C24 -1.5(6)
C41 C22 C23 C24 174.6(4)
C22 C23 C24 C19 1.6(5)
C22 C23 C24 C42 -176.4(4)
C20 C19 C24 C23 -0.8(5)
N3 C19 C24 C23 176.6(3)
C20 C19 C24 C42 177.2(3)
N3 C19 C24 C42 -5.4(5)
C30 C25 C26 C27 0.5(4)
N4 C25 C26 C27 -174.6(3)
C30 C25 C26 C45 175.8(3)
N4 C25 C26 C45 0.7(5)
C25 C26 C27 C28 -0.4(5)
C45 C26 C27 C28 -175.8(3)
C26 C27 C28 C29 0.4(5)
C26 C27 C28 C44 179.9(3)
C27 C28 C29 C30 -0.5(5)
C44 C28 C29 C30 180.0(3)
C28 C29 C30 C25 0.7(5)
C28 C29 C30 C43 -179.4(3)
N4 C25 C30 C29 174.5(3)
C26 C25 C30 C29 -0.7(4)
N4 C25 C30 C43 -5.4(5)
C26 C25 C30 C43 179.4(3)
C36 C31 C32 C33 5.1(5)
N2 C31 C32 C33 -173.3(3)
C36 C31 C32 C37 -169.7(3)
N2 C31 C32 C37 11.9(5)
C31 C32 C33 C34 -2.9(6)
C37 C32 C33 C34 171.8(4)
C32 C33 C34 C35 -0.4(6)
C32 C33 C34 C38 -177.6(4)
C33 C34 C35 C36 1.5(5)
C38 C34 C35 C36 178.7(3)
C32 C31 C36 C35 -4.2(5)
N2 C31 C36 C35 174.1(3)
C32 C31 C36 C39 172.5(3)
N2 C31 C36 C39 -9.2(5)
C34 C35 C36 C31 0.9(5)
C34 C35 C36 C39 -175.9(3)
O1 C46 C47 C48 26.2(6)
C46 C47 C48 C49 -1.1(6)
C47 C48 C49 O1 -24.5(5)
O3 C50 C51 C52 -21.5(7)
C50 C51 C52 C53 31.5(7)
C51 C52 C53 O3 -30.6(7)
O4 C54 C55 C56 33.8(5)
C54 C55 C56 C57 -16.4(5)
C55 C56 C57 O4 -6.5(6)
O2 C58 C59 C60 -26.3(5)
C58 C59 C60 C61 36.0(5)
C59 C60 C61 O2 -33.6(5)
C6 C1 N1 C13 46.6(4)
C2 C1 N1 C13 -134.9(3)
C6 C1 N1 C7 -87.5(4)
C2 C1 N1 C7 91.0(3)
C6 C1 N1 Mn1 159.2(3)
C2 C1 N1 Mn1 -22.2(3)
C18 C13 N1 C1 -91.8(4)
C14 C13 N1 C1 89.0(3)
K1 C13 N1 C1 2.1(3)
C18 C13 N1 C7 43.4(4)
C14 C13 N1 C7 -135.8(3)
K1 C13 N1 C7 137.3(2)
C18 C13 N1 Mn1 155.0(3)
C14 C13 N1 Mn1 -24.1(3)
K1 C13 N1 Mn1 -111.00(15)
C12 C7 N1 C1 41.5(4)
C8 C7 N1 C1 -140.7(3)
C12 C7 N1 C13 -93.6(3)
C8 C7 N1 C13 84.2(3)
C12 C7 N1 Mn1 155.0(3)
C8 C7 N1 Mn1 -27.3(3)
N4 Mn1 N1 C1 22.81(19)
N2 Mn1 N1 C1 -94.3(2)
N3 Mn1 N1 C1 148.0(2)
O1 Mn1 N1 C1 -106.1(15)
N4 Mn1 N1 C13 143.6(2)
N2 Mn1 N1 C13 26.53(18)
N3 Mn1 N1 C13 -91.23(19)
O1 Mn1 N1 C13 14.7(17)
N4 Mn1 N1 C7 -98.38(19)
N2 Mn1 N1 C7 144.55(19)
N3 Mn1 N1 C7 26.78(18)
O1 Mn1 N1 C7 132.7(15)
C15 C14 N2 C31 5.4(5)
C13 C14 N2 C31 -175.8(3)
K1 C14 N2 C31 -83.3(3)
C15 C14 N2 Mn1 -156.2(3)
C13 C14 N2 Mn1 22.6(3)
K1 C14 N2 Mn1 115.09(18)
C36 C31 N2 C14 91.1(4)
C32 C31 N2 C14 -90.5(4)
C36 C31 N2 Mn1 -110.2(3)
C32 C31 N2 Mn1 68.2(4)
N4 Mn1 N2 C14 -96.9(2)
N3 Mn1 N2 C14 41.5(2)
O1 Mn1 N2 C14 152.5(2)
N1 Mn1 N2 C14 -26.8(2)
N4 Mn1 N2 C31 103.4(3)
N3 Mn1 N2 C31 -118.1(3)
O1 Mn1 N2 C31 -7.2(3)
N1 Mn1 N2 C31 173.5(3)
C9 C8 N3 C19 13.3(5)
C7 C8 N3 C19 -168.1(3)
C9 C8 N3 Mn1 -160.1(3)
C7 C8 N3 Mn1 18.5(4)
C20 C19 N3 C8 -101.2(4)
C24 C19 N3 C8 81.5(4)
C20 C19 N3 Mn1 71.1(4)
C24 C19 N3 Mn1 -106.2(3)
N4 Mn1 N3 C8 40.8(3)
N2 Mn1 N3 C8 -94.5(2)
O1 Mn1 N3 C8 157.9(2)
N1 Mn1 N3 C8 -25.4(2)
N4 Mn1 N3 C19 -131.5(3)
N2 Mn1 N3 C19 93.2(3)
O1 Mn1 N3 C19 -14.4(3)
N1 Mn1 N3 C19 162.3(3)
C3 C2 N4 C25 -5.7(5)
C1 C2 N4 C25 175.1(3)
C3 C2 N4 Mn1 -164.0(3)
C1 C2 N4 Mn1 16.8(4)
C30 C25 N4 C2 117.1(3)
C26 C25 N4 C2 -67.8(4)
C30 C25 N4 Mn1 -86.9(3)
C26 C25 N4 Mn1 88.2(3)
N2 Mn1 N4 C2 48.2(2)
N3 Mn1 N4 C2 -87.1(3)
O1 Mn1 N4 C2 155.6(2)
N1 Mn1 N4 C2 -21.7(2)
N2 Mn1 N4 C25 -108.6(3)
N3 Mn1 N4 C25 116.0(3)
O1 Mn1 N4 C25 -1.2(3)
N1 Mn1 N4 C25 -178.5(3)
C47 C46 O1 C49 -42.2(5)
C47 C46 O1 Mn1 147.6(3)
C48 C49 O1 C46 41.6(5)
C48 C49 O1 Mn1 -149.6(3)
N4 Mn1 O1 C46 -36.0(4)
N2 Mn1 O1 C46 80.6(4)
N3 Mn1 O1 C46 -162.6(4)
N1 Mn1 O1 C46 92.3(16)
N4 Mn1 O1 C49 157.2(3)
N2 Mn1 O1 C49 -86.2(4)
N3 Mn1 O1 C49 30.6(4)
N1 Mn1 O1 C49 -74.5(16)
C59 C58 O2 C61 5.9(5)
C59 C58 O2 K1 -174.1(3)
C60 C61 O2 C58 18.0(5)
C60 C61 O2 K1 -162.0(3)
O4 K1 O2 C58 -134.0(3)
O3 K1 O2 C58 139.9(3)
C15 K1 O2 C58 -75.6(3)
C16 K1 O2 C58 -113.3(3)
C14 K1 O2 C58 -39.5(3)
C13 K1 O2 C58 -3.3(4)
C17 K1 O2 C58 128.4(10)
C18 K1 O2 C58 32.1(4)
C6 K1 O2 C58 32.4(3)
O4 K1 O2 C61 46.0(3)
O3 K1 O2 C61 -40.1(3)
C15 K1 O2 C61 104.4(3)
C16 K1 O2 C61 66.7(4)
C14 K1 O2 C61 140.5(3)
C13 K1 O2 C61 176.7(3)
C17 K1 O2 C61 -51.6(11)
C18 K1 O2 C61 -147.9(3)
C6 K1 O2 C61 -147.6(3)
C52 C53 O3 C50 17.6(6)
C52 C53 O3 K1 -156.0(4)
C51 C50 O3 C53 3.0(6)
C51 C50 O3 K1 177.0(4)
O2 K1 O3 C53 29.9(4)
O4 K1 O3 C53 -49.1(4)
C15 K1 O3 C53 -125.6(4)
C16 K1 O3 C53 -128.8(4)
C14 K1 O3 C53 -150.7(3)
C13 K1 O3 C53 -175.4(4)
C17 K1 O3 C53 -151.1(4)
C18 K1 O3 C53 -172.4(4)
C6 K1 O3 C53 127.1(4)
O2 K1 O3 C50 -142.9(3)
O4 K1 O3 C50 138.1(3)
C15 K1 O3 C50 61.6(3)
C16 K1 O3 C50 58.4(3)
C14 K1 O3 C50 36.6(4)
C13 K1 O3 C50 11.8(4)
C17 K1 O3 C50 36.1(3)
C18 K1 O3 C50 14.8(3)
C6 K1 O3 C50 -45.7(3)
C55 C54 O4 C57 -39.3(5)
C55 C54 O4 K1 146.2(3)
C56 C57 O4 C54 29.0(5)
C56 C57 O4 K1 -158.2(3)
O2 K1 O4 C54 -139.7(3)
O3 K1 O4 C54 -42.7(3)
C15 K1 O4 C54 74.1(3)
C16 K1 O4 C54 48.1(3)
C14 K1 O4 C54 88.5(3)
C13 K1 O4 C54 76.3(3)
C17 K1 O4 C54 35.2(3)
C18 K1 O4 C54 46.9(3)
C6 K1 O4 C54 151.8(3)
O2 K1 O4 C57 48.0(4)
O3 K1 O4 C57 145.0(4)
C15 K1 O4 C57 -98.2(4)
C16 K1 O4 C57 -124.2(4)
C14 K1 O4 C57 -83.7(4)
C13 K1 O4 C57 -96.0(4)
C17 K1 O4 C57 -137.1(4)
C18 K1 O4 C57 -125.4(4)
C6 K1 O4 C57 -20.5(6)

loop_
_platon_squeeze_void_nr
_platon_squeeze_void_average_x
_platon_squeeze_void_average_y
_platon_squeeze_void_average_z
_platon_squeeze_void_volume
_platon_squeeze_void_count_electrons
_platon_squeeze_void_content
1 0.000 0.500 1.000 331 61 ' '
